data_2235183
loop_
_publ_author_name
'Najafi, Ezzatollah'
'Amini, Mostafa M.'
'Ng, Seik Weng'

_publ_section_title
;
 [4-(Dimethylamino)pyridine-\k<i>N</i>^1^]trimethyl(thiocyanato-\k<i>N</i>)tin(IV)
;
_journal_coeditor_code NK2162
_journal_issue 6
_journal_name_full 'Acta Crystallographica Section E'
_journal_page_first m790
_journal_paper_doi 10.1107/S1600536812022064
_journal_volume 68
_journal_year 2012
_chemical_formula_iupac '[Sn (C H3)3 (N C S) (C7 H10 N2)]'
_chemical_formula_moiety 'C11 H19 N3 S Sn'
_chemical_formula_sum 'C11 H19 N3 S Sn'
_chemical_formula_weight 344.04
_chemical_name_systematic
;
[4-(Dimethylamino)pyridine-\k<i>N</i>^1^]trimethyl(thiocyanato-
\k<i>N</i>)tin(IV)
;
_space_group_IT_number 14
_symmetry_cell_setting monoclinic
_symmetry_space_group_name_Hall '-P 2ybc'
_symmetry_space_group_name_H-M 'P 1 21/c 1'
_atom_sites_solution_hydrogens geom
_atom_sites_solution_primary direct
_atom_sites_solution_secondary difmap
_audit_creation_method SHELXL-97
_cell_angle_alpha 90.00
_cell_angle_beta 93.792(5)
_cell_angle_gamma 90.00
_cell_formula_units_Z 4
_cell_length_a 7.2026(4)
_cell_length_b 13.4736(8)
_cell_length_c 14.9785(8)
_cell_measurement_reflns_used 5713
_cell_measurement_temperature 100(2)
_cell_measurement_theta_max 27.5017
_cell_measurement_theta_min 2.7132
_cell_volume 1450.41(14)
_computing_cell_refinement 'CrysAlis PRO (Agilent, 2012)'
_computing_data_collection 'CrysAlis PRO (Agilent, 2012)'
_computing_data_reduction 'CrysAlis PRO (Agilent, 2012)'
_computing_molecular_graphics 'X-SEED (Barbour, 2001)'
_computing_publication_material 'publCIF (Westrip, 2010)'
_computing_structure_refinement 'SHELXL97 (Sheldrick, 2008)'
_computing_structure_solution 'SHELXS97 (Sheldrick, 2008)'
_diffrn_ambient_temperature 100(2)
_diffrn_detector_area_resol_mean 10.4041
_diffrn_measured_fraction_theta_full 0.982
_diffrn_measured_fraction_theta_max 0.982
_diffrn_measurement_device_type 'Agilent SuperNova Dual diffractometer with an Atlas detector'
_diffrn_measurement_method '\w scan'
_diffrn_radiation_monochromator Mirror
_diffrn_radiation_source 'SuperNova (Mo) X-ray Source'
_diffrn_radiation_type MoK\a
_diffrn_radiation_wavelength 0.71073
_diffrn_reflns_av_R_equivalents 0.060
_diffrn_reflns_av_sigmaI/netI 0.042
_diffrn_reflns_limit_h_max 9
_diffrn_reflns_limit_h_min -9
_diffrn_reflns_limit_k_max 17
_diffrn_reflns_limit_k_min -17
_diffrn_reflns_limit_l_max 19
_diffrn_reflns_limit_l_min -19
_diffrn_reflns_number 15682
_diffrn_reflns_theta_full 27.65
_diffrn_reflns_theta_max 27.65
_diffrn_reflns_theta_min 2.73
_diffrn_standards_decay_% 0
_diffrn_standards_interval_count 0
_diffrn_standards_interval_time 0
_diffrn_standards_number 0
_exptl_absorpt_coefficient_mu 1.886
_exptl_absorpt_correction_T_max 0.6499
_exptl_absorpt_correction_T_min 0.5581
_exptl_absorpt_correction_type multi-scan
_exptl_absorpt_process_details '(CrysAlis PRO; Agilent, 2012)'
_exptl_crystal_colour 'light brown'
_exptl_crystal_density_diffrn 1.576
_exptl_crystal_density_method 'not measured'
_exptl_crystal_description prism
_exptl_crystal_F_000 688
_exptl_crystal_size_max 0.35
_exptl_crystal_size_mid 0.30
_exptl_crystal_size_min 0.25
_refine_diff_density_max 1.608
_refine_diff_density_min -1.984
_refine_ls_extinction_method none
_refine_ls_goodness_of_fit_ref 1.234
_refine_ls_hydrogen_treatment constr
_refine_ls_matrix_type full
_refine_ls_number_parameters 151
_refine_ls_number_reflns 5542
_refine_ls_number_restraints 0
_refine_ls_restrained_S_all 1.234
_refine_ls_R_factor_all 0.0660
_refine_ls_R_factor_gt 0.0600
_refine_ls_shift/su_max 0.001
_refine_ls_shift/su_mean 0.001
_refine_ls_structure_factor_coef Fsqd
_refine_ls_weighting_details 'calc w=1/[\s^2^(Fo^2^)+(0.1375P)^2^] where P=(Fo^2^+2Fc^2^)/3'
_refine_ls_weighting_scheme calc
_refine_ls_wR_factor_gt 0.1932
_refine_ls_wR_factor_ref 0.1967
_reflns_number_gt 4916
_reflns_number_total 5542
_reflns_threshold_expression I>2\s(I)
_cod_data_source_file nk2162.cif
_cod_data_source_block I
_cod_original_sg_symbol_H-M 'P 21/c'
_cod_database_code 2235183
_cod_database_fobs_code 2235183

loop_
_symmetry_equiv_pos_as_xyz
'x, y, z'
'-x, y+1/2, -z+1/2'
'-x, -y, -z'
'x, -y-1/2, z-1/2'

loop_
_atom_site_type_symbol
_atom_site_label
_atom_site_fract_x
_atom_site_fract_y
_atom_site_fract_z
_atom_site_U_iso_or_equiv
_atom_site_adp_type
_atom_site_calc_flag
_atom_site_refinement_flags
_atom_site_occupancy
_atom_site_symmetry_multiplicity
Sn Sn1 0.25215(5) 0.41625(3) 0.86069(2) 0.01334(16) Uani d . 1 1
S S1 0.3130(2) 0.35874(10) 1.18988(10) 0.0267(4) Uani d . 1 1
N N1 0.2370(6) 0.4769(3) 0.7145(3) 0.0145(9) Uani d . 1 1
N N2 0.2613(7) 0.5696(3) 0.4491(3) 0.0160(10) Uani d . 1 1
N N3 0.2743(7) 0.3468(4) 1.0044(3) 0.0298(12) Uani d . 1 1
C C1 0.5262(7) 0.3660(4) 0.8426(4) 0.0176(11) Uani d . 1 1
H H1A 0.6000 0.4208 0.8204 0.026 Uiso calc R 1 1
H H1B 0.5216 0.3116 0.7991 0.026 Uiso calc R 1 1
H H1C 0.5835 0.3425 0.8999 0.026 Uiso calc R 1 1
C C2 0.0214(8) 0.3222(5) 0.8288(4) 0.0247(13) Uani d . 1 1
H H2A -0.0670 0.3561 0.7866 0.037 Uiso calc R 1 1
H H2B -0.0398 0.3060 0.8835 0.037 Uiso calc R 1 1
H H2C 0.0644 0.2609 0.8015 0.037 Uiso calc R 1 1
C C3 0.2037(8) 0.5581(4) 0.9169(4) 0.0219(12) Uani d . 1 1
H H3A 0.0925 0.5878 0.8865 0.033 Uiso calc R 1 1
H H3B 0.3113 0.6011 0.9092 0.033 Uiso calc R 1 1
H H3C 0.1851 0.5509 0.9807 0.033 Uiso calc R 1 1
C C4 0.2356(7) 0.4114(4) 0.6457(3) 0.0146(11) Uani d . 1 1
H H4 0.2297 0.3427 0.6592 0.018 Uiso calc R 1 1
C C5 0.2421(8) 0.4383(4) 0.5584(4) 0.0151(11) Uani d . 1 1
H H5 0.2408 0.3884 0.5135 0.018 Uiso calc R 1 1
C C6 0.2507(7) 0.5397(3) 0.5334(3) 0.0118(10) Uani d . 1 1
C C7 0.2515(8) 0.6078(4) 0.6063(4) 0.0159(11) Uani d . 1 1
H H7 0.2566 0.6771 0.5952 0.019 Uiso calc R 1 1
C C8 0.2448(8) 0.5743(3) 0.6913(4) 0.0152(11) Uani d . 1 1
H H8 0.2457 0.6221 0.7379 0.018 Uiso calc R 1 1
C C9 0.2689(9) 0.6754(4) 0.4273(4) 0.0232(12) Uani d . 1 1
H H9A 0.3785 0.7053 0.4590 0.035 Uiso calc R 1 1
H H9B 0.1563 0.7083 0.4458 0.035 Uiso calc R 1 1
H H9C 0.2771 0.6834 0.3627 0.035 Uiso calc R 1 1
C C10 0.2531(8) 0.4977(5) 0.3755(4) 0.0224(12) Uani d . 1 1
H H10A 0.3642 0.4556 0.3805 0.034 Uiso calc R 1 1
H H10B 0.2477 0.5331 0.3183 0.034 Uiso calc R 1 1
H H10C 0.1418 0.4563 0.3786 0.034 Uiso calc R 1 1
C C11 0.2906(7) 0.3530(4) 1.0821(4) 0.0171(11) Uani d . 1 1

loop_
_atom_site_aniso_label
_atom_site_aniso_U_11
_atom_site_aniso_U_22
_atom_site_aniso_U_33
_atom_site_aniso_U_12
_atom_site_aniso_U_13
_atom_site_aniso_U_23
Sn1 0.0109(2) 0.0157(2) 0.0135(2) 0.00108(13) 0.00189(17) 0.00061(12)
S1 0.0435(9) 0.0206(7) 0.0158(7) -0.0071(7) -0.0002(7) -0.0019(5)
N1 0.017(2) 0.0109(19) 0.015(2) 0.0021(17) -0.0028(19) -0.0013(16)
N2 0.020(3) 0.014(2) 0.014(2) -0.0016(18) 0.001(2) 0.0002(16)
N3 0.031(3) 0.042(3) 0.017(3) 0.004(3) 0.009(2) 0.003(2)
C1 0.004(2) 0.028(3) 0.020(3) -0.003(2) -0.001(2) 0.006(2)
C2 0.014(3) 0.030(3) 0.030(3) -0.015(2) 0.003(2) 0.004(3)
C3 0.021(3) 0.024(3) 0.022(3) 0.002(2) 0.008(3) -0.006(2)
C4 0.016(3) 0.011(2) 0.017(3) 0.0000(18) 0.000(3) 0.0000(18)
C5 0.015(3) 0.013(2) 0.017(3) 0.002(2) 0.001(2) -0.0027(19)
C6 0.006(2) 0.013(2) 0.016(2) -0.0007(18) 0.001(2) -0.0023(19)
C7 0.016(3) 0.012(2) 0.019(3) -0.003(2) 0.002(2) 0.000(2)
C8 0.015(3) 0.012(2) 0.019(3) 0.0017(19) 0.000(2) -0.0031(18)
C9 0.032(3) 0.020(3) 0.019(3) -0.003(2) 0.008(3) 0.004(2)
C10 0.026(3) 0.027(3) 0.013(2) 0.004(2) 0.000(2) -0.001(2)
C11 0.007(2) 0.018(2) 0.027(3) 0.000(2) 0.004(2) 0.008(2)

loop_
_atom_type_symbol
_atom_type_description
_atom_type_scat_dispersion_real
_atom_type_scat_dispersion_imag
_atom_type_scat_source
C C 0.0033 0.0016 'International Tables Vol C Tables 4.2.6.8 and 6.1.1.4'
H H 0.0000 0.0000 'International Tables Vol C Tables 4.2.6.8 and 6.1.1.4'
N N 0.0061 0.0033 'International Tables Vol C Tables 4.2.6.8 and 6.1.1.4'
S S 0.1246 0.1234 'International Tables Vol C Tables 4.2.6.8 and 6.1.1.4'
Sn Sn -0.6537 1.4246 'International Tables Vol C Tables 4.2.6.8 and 6.1.1.4'

loop_
_geom_angle_atom_site_label_1
_geom_angle_atom_site_label_2
_geom_angle_atom_site_label_3
_geom_angle
C2 Sn1 C1 120.2(2)
C2 Sn1 C3 118.7(2)
C1 Sn1 C3 121.1(2)
C2 Sn1 N1 90.6(2)
C1 Sn1 N1 88.74(18)
C3 Sn1 N1 93.30(18)
C2 Sn1 N3 88.5(2)
C1 Sn1 N3 89.0(2)
C3 Sn1 N3 89.9(2)
N1 Sn1 N3 176.70(16)
C4 N1 C8 115.5(5)
C4 N1 Sn1 118.9(3)
C8 N1 Sn1 125.4(3)
C6 N2 C9 120.7(4)
C6 N2 C10 120.7(4)
C9 N2 C10 118.4(5)
C11 N3 Sn1 152.3(5)
Sn1 C1 H1A 109.5
Sn1 C1 H1B 109.5
H1A C1 H1B 109.5
Sn1 C1 H1C 109.5
H1A C1 H1C 109.5
H1B C1 H1C 109.5
Sn1 C2 H2A 109.5
Sn1 C2 H2B 109.5
H2A C2 H2B 109.5
Sn1 C2 H2C 109.5
H2A C2 H2C 109.5
H2B C2 H2C 109.5
Sn1 C3 H3A 109.5
Sn1 C3 H3B 109.5
H3A C3 H3B 109.5
Sn1 C3 H3C 109.5
H3A C3 H3C 109.5
H3B C3 H3C 109.5
N1 C4 C5 124.0(4)
N1 C4 H4 118.0
C5 C4 H4 118.0
C4 C5 C6 120.9(5)
C4 C5 H5 119.5
C6 C5 H5 119.5
N2 C6 C5 123.2(4)
N2 C6 C7 122.2(5)
C5 C6 C7 114.6(5)
C8 C7 C6 120.4(5)
C8 C7 H7 119.8
C6 C7 H7 119.8
C7 C8 N1 124.6(5)
C7 C8 H8 117.7
N1 C8 H8 117.7
N2 C9 H9A 109.5
N2 C9 H9B 109.5
H9A C9 H9B 109.5
N2 C9 H9C 109.5
H9A C9 H9C 109.5
H9B C9 H9C 109.5
N2 C10 H10A 109.5
N2 C10 H10B 109.5
H10A C10 H10B 109.5
N2 C10 H10C 109.5
H10A C10 H10C 109.5
H10B C10 H10C 109.5
N3 C11 S1 178.7(5)

loop_
_geom_bond_atom_site_label_1
_geom_bond_atom_site_label_2
_geom_bond_distance
Sn1 C2 2.120(5)
Sn1 C1 2.121(5)
Sn1 C3 2.126(5)
Sn1 N1 2.333(4)
Sn1 N3 2.344(5)
S1 C11 1.614(6)
N1 C4 1.357(6)
N1 C8 1.359(6)
N2 C6 1.333(6)
N2 C9 1.464(6)
N2 C10 1.466(7)
N3 C11 1.164(7)
C1 H1A 0.9800
C1 H1B 0.9800
C1 H1C 0.9800
C2 H2A 0.9800
C2 H2B 0.9800
C2 H2C 0.9800
C3 H3A 0.9800
C3 H3B 0.9800
C3 H3C 0.9800
C4 C5 1.360(7)
C4 H4 0.9500
C5 C6 1.419(6)
C5 H5 0.9500
C6 C7 1.426(7)
C7 C8 1.354(8)
C7 H7 0.9500
C8 H8 0.9500
C9 H9A 0.9800
C9 H9B 0.9800
C9 H9C 0.9800
C10 H10A 0.9800
C10 H10B 0.9800
C10 H10C 0.9800

loop_
_geom_torsion_atom_site_label_1
_geom_torsion_atom_site_label_2
_geom_torsion_atom_site_label_3
_geom_torsion_atom_site_label_4
_geom_torsion
C2 Sn1 N1 C4 -52.6(4)
C1 Sn1 N1 C4 67.6(4)
C3 Sn1 N1 C4 -171.4(4)
C2 Sn1 N1 C8 133.2(5)
C1 Sn1 N1 C8 -106.6(5)
C3 Sn1 N1 C8 14.4(5)
C2 Sn1 N3 C11 -133.1(10)
C1 Sn1 N3 C11 106.7(10)
C3 Sn1 N3 C11 -14.4(10)
C8 N1 C4 C5 0.3(8)
Sn1 N1 C4 C5 -174.5(4)
N1 C4 C5 C6 -0.1(9)
C9 N2 C6 C5 179.7(5)
C10 N2 C6 C5 3.8(8)
C9 N2 C6 C7 -1.8(8)
C10 N2 C6 C7 -177.7(5)
C4 C5 C6 N2 178.5(5)
C4 C5 C6 C7 -0.1(8)
N2 C6 C7 C8 -178.4(5)
C5 C6 C7 C8 0.2(8)
C6 C7 C8 N1 -0.1(9)
C4 N1 C8 C7 -0.2(8)
Sn1 N1 C8 C7 174.2(5)
